data_7111311
loop_
_publ_author_name
'Kato, Kazuaki'
'Aburaya, Kazuaki'
'Miyake, Yasuhito'
'Sada, Kazuki'
'Tohnai, Norimitsu'
'Miyata, Mikiji'

_publ_section_title
;
 Excellent enantio-selective enclathration of (2R,3S)-3-methyl-2-pentanol
 in channel-like cavity of 3-epideoxycholic acid, interpreted by the
 four-location model for chiral recognition
;
_journal_issue 23
_journal_name_full 'Chemical Communications'
_journal_page_first 2872
_journal_paper_doi 10.1039/b309755b
_journal_year 2003
_chemical_formula_sum 'C30 H54 O5'
_chemical_formula_weight 494.75
_space_group_IT_number 4
_symmetry_cell_setting monoclinic
_symmetry_Int_Tables_number 4
_symmetry_space_group_name_Hall 'P 2yb'
_symmetry_space_group_name_H-M 'P 1 21 1'
_cell_angle_alpha 90
_cell_angle_beta 102.89(2)
_cell_angle_gamma 90
_cell_formula_units_Z 2
_cell_length_a 12.742(2)
_cell_length_b 8.054(3)
_cell_length_c 14.372(3)
_cell_measurement_reflns_used 24
_cell_measurement_temperature 296.2
_cell_measurement_theta_max 13.0
_cell_measurement_theta_min 11.3
_cell_volume 1437.7(7)
_computing_cell_refinement 'MSC/AFC Diffractometer Control'
_computing_data_collection 'MSC/AFC Diffractometer Control'
_computing_data_reduction 'teXsan Ver. 1.10'
_computing_publication_material 'teXsan Ver. 1.10'
_computing_structure_refinement 'teXsan Ver. 1.10'
_computing_structure_solution SHELXS86
_diffrn_measured_fraction_theta_full 0.9983
_diffrn_measured_fraction_theta_max 0.9983
_diffrn_measurement_device_type 'Rigaku AFC5R'
_diffrn_measurement_method \w-2\q
_diffrn_radiation_type 'Mo K\a'
_diffrn_radiation_wavelength 0.7107
_diffrn_reflns_av_R_equivalents 0.022
_diffrn_reflns_limit_h_max 16
_diffrn_reflns_limit_h_min 0
_diffrn_reflns_limit_k_max 10
_diffrn_reflns_limit_k_min 0
_diffrn_reflns_limit_l_max 18
_diffrn_reflns_limit_l_min -18
_diffrn_reflns_number 3707
_diffrn_reflns_theta_full 27.50
_diffrn_reflns_theta_max 27.50
_diffrn_standards_decay_% 0.03
_diffrn_standards_interval_count 150
_diffrn_standards_number 3
_exptl_absorpt_coefficient_mu 0.075
_exptl_absorpt_correction_type none
_exptl_crystal_colour colorless
_exptl_crystal_density_diffrn 1.143
_exptl_crystal_density_method 'not measured'
_exptl_crystal_description prismatic
_exptl_crystal_size_max 0.250
_exptl_crystal_size_mid 0.200
_exptl_crystal_size_min 0.130
_refine_diff_density_max 0.27
_refine_diff_density_min -0.24
_refine_ls_extinction_method none
_refine_ls_goodness_of_fit_ref 1.310
_refine_ls_hydrogen_treatment noref
_refine_ls_number_parameters 315
_refine_ls_number_reflns 1724
_refine_ls_R_factor_gt 0.0597
_refine_ls_shift/su_max 0.0002
_refine_ls_structure_factor_coef F
_refine_ls_weighting_details 'w = 1/[\s^2^(Fo) + 0.00020|Fo|^2^]'
_refine_ls_weighting_scheme calc
_refine_ls_wR_factor_ref 0.0556
_reflns_number_gt 1724
_reflns_number_total 3550
_reflns_threshold_expression F^2^>3.0\s(F^2^)
_cod_data_source_file b309755bsup1.cif
_cod_data_source_block 3EDCA/3Me2PeOH/YM/16-May-95
_cod_original_cell_volume 1437.6(6)
_cod_original_formula_sum 'C30 H54 O5 '
_cod_database_code 7111311

loop_
_symmetry_equiv_pos_as_xyz
x,y,z
-x,1/2+y,-z

loop_
_atom_site_label
_atom_site_type_symbol
_atom_site_fract_x
_atom_site_fract_y
_atom_site_fract_z
_atom_site_U_iso_or_equiv
_atom_site_adp_type
_atom_site_occupancy
_atom_site_calc_flag
O(1) O -1.2177(3) -0.5558 -1.0466(2) 0.052(1) Uani 1.00 d
O(2) O -0.7876(3) -0.2923(7) -0.6947(2) 0.047(1) Uani 1.00 d
O(3) O -0.3109(3) -0.4837(8) -0.2887(3) 0.061(1) Uani 1.00 d
O(4) O -0.3511(3) -0.3673(8) -0.1613(3) 0.065(1) Uani 1.00 d
O(5) O -0.7388(3) -0.3662(8) -0.8728(3) 0.054(1) Uani 1.00 d
C(1) C -1.1535(4) -0.3715(9) -0.8639(4) 0.037(2) Uani 1.00 d
C(2) C -1.0969(4) -0.3727(9) -0.9459(4) 0.044(2) Uani 1.00 d
C(3) C -1.1069(4) -0.536(1) -0.9973(4) 0.042(1) Uani 1.00 d
C(4) C -1.0733(4) -0.6783(9) -0.9272(4) 0.039(2) Uani 1.00 d
C(5) C -1.1289(4) -0.6789(9) -0.8427(4) 0.036(1) Uani 1.00 d
C(6) C -1.0906(5) -0.8244(10) -0.7772(4) 0.043(2) Uani 1.00 d
C(7) C -0.9746(4) -0.8000(9) -0.7190(4) 0.043(2) Uani 1.00 d
C(8) C -0.9590(4) -0.6353(9) -0.6651(4) 0.031(1) Uani 1.00 d
C(9) C -0.9974(4) -0.4880(9) -0.7342(4) 0.030(1) Uani 1.00 d
C(10) C -1.1162(4) -0.5094(9) -0.7896(4) 0.035(1) Uani 1.00 d
C(11) C -0.9741(4) -0.3201(9) -0.6835(4) 0.037(1) Uani 1.00 d
C(12) C -0.8559(4) -0.3015(9) -0.6286(4) 0.033(1) Uani 1.00 d
C(13) C -0.8222(4) -0.4445(8) -0.5576(3) 0.031(1) Uani 1.00 d
C(14) C -0.8426(4) -0.6074(8) -0.6136(4) 0.031(1) Uani 1.00 d
C(15) C -0.7899(4) -0.7401(9) -0.5424(4) 0.041(2) Uani 1.00 d
C(16) C -0.6929(5) -0.6513(10) -0.4804(4) 0.046(2) Uani 1.00 d
C(17) C -0.6990(4) -0.4648(9) -0.5112(3) 0.032(1) Uani 1.00 d
C(18) C -0.8851(4) -0.4326(9) -0.4789(3) 0.043(2) Uani 1.00 d
C(19) C -1.1942(4) -0.503(1) -0.7214(4) 0.045(2) Uani 1.00 d
C(20) C -0.6436(4) -0.3486(9) -0.4307(3) 0.037(1) Uani 1.00 d
C(21) C -0.6468(5) -0.166(1) -0.4621(4) 0.051(2) Uani 1.00 d
C(22) C -0.5274(4) -0.4072(9) -0.3924(4) 0.048(2) Uani 1.00 d
C(23) C -0.4647(4) -0.3067(10) -0.3081(4) 0.049(2) Uani 1.00 d
C(24) C -0.3663(5) -0.3971(9) -0.2535(4) 0.040(1) Uani 1.00 d
C(25) C -0.5578(5) -0.342(1) -0.7740(4) 0.060(2) Uani 1.00 d
C(26) C -0.6315(5) -0.4309(9) -0.8569(4) 0.047(2) Uani 1.00 d
C(27) C -0.5945(5) -0.4204(9) -0.9498(4) 0.047(2) Uani 1.00 d
C(28) C -0.4789(5) -0.476(1) -0.9374(5) 0.076(2) Uani 1.00 d
C(29) C -0.6677(5) -0.520(1) -1.0290(4) 0.059(2) Uani 1.00 d
C(30) C -0.6422(5) -0.500(1) -1.1274(4) 0.068(2) Uani 1.00 d
H(1) H -1.1407 -0.2681 -0.8321 0.0447 Uiso 1.00 calc
H(2) H -1.2285 -0.3852 -0.8893 0.0447 Uiso 1.00 calc
H(3) H -1.0225 -0.3492 -0.9216 0.0532 Uiso 1.00 calc
H(4) H -1.1273 -0.2884 -0.9901 0.0532 Uiso 1.00 calc
H(5) H -1.0622 -0.5376 -1.0424 0.0514 Uiso 1.00 calc
H(6) H -1.0901 -0.7805 -0.9603 0.0477 Uiso 1.00 calc
H(7) H -0.9980 -0.6715 -0.9023 0.0477 Uiso 1.00 calc
H(8) H -1.2034 -0.6951 -0.8678 0.0430 Uiso 1.00 calc
H(9) H -1.1364 -0.8392 -0.7345 0.0522 Uiso 1.00 calc
H(10) H -1.0918 -0.9226 -0.8150 0.0522 Uiso 1.00 calc
H(11) H -0.9270 -0.8033 -0.7611 0.0507 Uiso 1.00 calc
H(12) H -0.9577 -0.8878 -0.6739 0.0507 Uiso 1.00 calc
H(13) H -1.0019 -0.6373 -0.6188 0.0371 Uiso 1.00 calc
H(14) H -0.9546 -0.4917 -0.7806 0.0363 Uiso 1.00 calc
H(15) H -1.0194 -0.3073 -0.6400 0.0450 Uiso 1.00 calc
H(16) H -0.9891 -0.2339 -0.7303 0.0450 Uiso 1.00 calc
H(17) H -0.8501 -0.2013 -0.5940 0.0402 Uiso 1.00 calc
H(18) H -0.8028 -0.6019 -0.6624 0.0385 Uiso 1.00 calc
H(19) H -0.8382 -0.7772 -0.5053 0.0486 Uiso 1.00 calc
H(20) H -0.7674 -0.8321 -0.5747 0.0486 Uiso 1.00 calc
H(21) H -0.6949 -0.6579 -0.4150 0.0529 Uiso 1.00 calc
H(22) H -0.6275 -0.6968 -0.4898 0.0529 Uiso 1.00 calc
H(23) H -0.6614 -0.4555 -0.5607 0.0382 Uiso 1.00 calc
H(24) H -0.8541 -0.5041 -0.4274 0.0501 Uiso 1.00 calc
H(25) H -0.8826 -0.3209 -0.4555 0.0501 Uiso 1.00 calc
H(26) H -0.9583 -0.4628 -0.5029 0.0501 Uiso 1.00 calc
H(27) H -1.1718 -0.5805 -0.6710 0.0546 Uiso 1.00 calc
H(28) H -1.1951 -0.3950 -0.6967 0.0546 Uiso 1.00 calc
H(29) H -1.2650 -0.5324 -0.7560 0.0546 Uiso 1.00 calc
H(30) H -0.6802 -0.3578 -0.3800 0.0444 Uiso 1.00 calc
H(31) H -0.6090 -0.1001 -0.4104 0.0637 Uiso 1.00 calc
H(32) H -0.6106 -0.1564 -0.5139 0.0637 Uiso 1.00 calc
H(33) H -0.7180 -0.1303 -0.4820 0.0637 Uiso 1.00 calc
H(34) H -0.4896 -0.3973 -0.4424 0.0573 Uiso 1.00 calc
H(35) H -0.5276 -0.5184 -0.3727 0.0573 Uiso 1.00 calc
H(36) H -0.4409 -0.2043 -0.3302 0.0605 Uiso 1.00 calc
H(37) H -0.5101 -0.2822 -0.2653 0.0605 Uiso 1.00 calc
H(38) H -1.2225 -0.6374 -1.0718 0.0734 Uiso 1.00 calc
H(39) H -0.7556 -0.2059 -0.7082 0.0734 Uiso 1.00 calc
H(40) H -0.2973 -0.4506 -0.1255 0.0734 Uiso 1.00 calc
H(41) H -0.5827 -0.3525 -0.7155 0.0679 Uiso 1.00 calc
H(42) H -0.4852 -0.3862 -0.7609 0.0679 Uiso 1.00 calc
H(43) H -0.5535 -0.2267 -0.7875 0.0679 Uiso 1.00 calc
H(44) H -0.6321 -0.5489 -0.8389 0.0583 Uiso 1.00 calc
H(45) H -0.5982 -0.3036 -0.9689 0.0572 Uiso 1.00 calc
H(46) H -0.4343 -0.4240 -0.8834 0.0890 Uiso 1.00 calc
H(47) H -0.4753 -0.5937 -0.9283 0.0890 Uiso 1.00 calc
H(48) H -0.4522 -0.4500 -0.9928 0.0890 Uiso 1.00 calc
H(49) H -0.6578 -0.6338 -1.0110 0.0712 Uiso 1.00 calc
H(50) H -0.7388 -0.4875 -1.0327 0.0712 Uiso 1.00 calc
H(51) H -0.5736 -0.5460 -1.1278 0.0812 Uiso 1.00 calc
H(52) H -0.6446 -0.3876 -1.1450 0.0812 Uiso 1.00 calc
H(53) H -0.6957 -0.5603 -1.1733 0.0812 Uiso 1.00 calc
H(54) H -0.7619 -0.3623 -0.8322 0.0921 Uiso 1.00 calc

loop_
_atom_site_aniso_label
_atom_site_aniso_U_11
_atom_site_aniso_U_22
_atom_site_aniso_U_33
_atom_site_aniso_U_12
_atom_site_aniso_U_13
_atom_site_aniso_U_23
O(1) 0.054(2) 0.053(3) 0.039(2) 0.005(2) -0.015(2) -0.001(2)
O(2) 0.049(2) 0.054(3) 0.040(2) -0.016(2) 0.014(2) 0.008(2)
O(3) 0.055(3) 0.070(3) 0.056(3) 0.028(3) 0.010(2) -0.002(3)
O(4) 0.084(3) 0.056(3) 0.041(2) 0.028(3) -0.016(2) -0.009(2)
O(5) 0.043(2) 0.070(3) 0.051(2) 0.011(2) 0.013(2) 0.011(2)
C(1) 0.031(3) 0.038(4) 0.037(3) 0.001(3) -0.004(2) -0.001(2)
C(2) 0.043(3) 0.046(3) 0.038(3) 0.002(3) 0.002(2) 0.011(3)
C(3) 0.046(2) 0.054(3) 0.027(3) -0.001(3) 0.011(2) 0.000(2)
C(4) 0.036(3) 0.046(4) 0.035(3) -0.001(3) 0.006(2) -0.008(3)
C(5) 0.028(3) 0.043(3) 0.032(3) 0.005(3) -0.002(2) 0.004(2)
C(6) 0.057(3) 0.038(4) 0.031(3) -0.007(3) 0.001(2) 0.004(3)
C(7) 0.055(3) 0.029(3) 0.037(3) 0.001(3) -0.003(2) 0.005(3)
C(8) 0.032(2) 0.030(3) 0.031(3) -0.002(3) 0.007(2) 0.005(2)
C(9) 0.030(2) 0.030(3) 0.031(3) 0.000(3) 0.010(2) 0.001(2)
C(10) 0.030(2) 0.042(3) 0.032(3) -0.004(3) 0.007(2) 0.004(2)
C(11) 0.040(3) 0.030(3) 0.034(3) 0.005(3) -0.005(2) 0.001(2)
C(12) 0.040(3) 0.024(3) 0.032(3) 0.001(3) 0.000(2) -0.002(2)
C(13) 0.031(2) 0.031(3) 0.027(3) 0.003(3) -0.002(2) -0.002(2)
C(14) 0.033(2) 0.034(3) 0.027(3) 0.000(2) 0.007(2) -0.004(2)
C(15) 0.048(3) 0.034(3) 0.038(3) 0.004(3) 0.004(2) 0.005(2)
C(16) 0.051(4) 0.039(3) 0.043(4) 0.002(3) 0.000(3) 0.003(3)
C(17) 0.030(2) 0.038(3) 0.028(3) 0.003(3) 0.005(2) 0.000(2)
C(18) 0.041(3) 0.056(5) 0.033(3) 0.001(3) 0.010(2) -0.002(3)
C(19) 0.027(3) 0.066(5) 0.045(3) 0.007(3) 0.013(2) -0.001(3)
C(20) 0.042(3) 0.037(3) 0.031(3) -0.001(3) 0.006(2) -0.005(2)
C(21) 0.063(4) 0.036(3) 0.047(4) -0.009(4) -0.005(3) -0.005(3)
C(22) 0.042(3) 0.043(4) 0.052(4) -0.003(3) -0.005(3) -0.011(3)
C(23) 0.055(4) 0.047(4) 0.039(3) 0.016(3) -0.006(2) -0.010(3)
C(24) 0.044(3) 0.030(4) 0.039(2) -0.011(2) -0.006(2) 0.002(3)
C(25) 0.051(4) 0.063(5) 0.064(4) 0.003(4) 0.011(3) -0.016(4)
C(26) 0.042(3) 0.041(4) 0.057(3) 0.002(3) 0.009(2) 0.013(3)
C(27) 0.051(3) 0.034(4) 0.057(3) 0.001(3) 0.015(2) 0.009(3)
C(28) 0.050(3) 0.098(7) 0.084(5) 0.007(4) 0.025(4) -0.024(5)
C(29) 0.064(4) 0.054(5) 0.057(3) -0.004(4) 0.008(3) -0.004(3)
C(30) 0.062(4) 0.083(6) 0.063(4) 0.007(5) 0.020(3) -0.003(4)

loop_
_atom_type_symbol
_atom_type_description
_atom_type_scat_dispersion_real
_atom_type_scat_dispersion_imag
_atom_type_scat_source
C C 0.003 0.002
;International Tables for Crystallography
(1992, Vol. C, Tables 4.2.6.8 and 6.1.1.1)
;
H H 0.000 0.000
;International Tables for Crystallography
(1992, Vol. C, Table 6.1.1.2)
;
O O 0.011 0.006
;International Tables for Crystallography
(1992, Vol. C, Tables 4.2.6.8 and 6.1.1.1)
;

loop_
_geom_angle_atom_site_label_1
_geom_angle_atom_site_label_2
_geom_angle_atom_site_label_3
_geom_angle
_geom_angle_site_symmetry_2
_geom_angle_site_symmetry_3
_geom_angle_publ_flag
C(3) O(1) H(38) 107.4 1_555 1_555 no
C(12) O(2) H(39) 126.1 1_555 1_555 no
C(24) O(4) H(40) 108.8 1_555 1_555 no
C(26) O(5) H(54) 116.1 1_555 1_555 no
C(2) C(1) C(10) 114.1(6) 1_555 1_555 yes
C(2) C(1) H(1) 108.7 1_555 1_555 no
C(2) C(1) H(2) 108.3 1_555 1_555 no
C(10) C(1) H(1) 107.8 1_555 1_555 no
C(10) C(1) H(2) 108.1 1_555 1_555 no
H(1) C(1) H(2) 109.8 1_555 1_555 no
C(1) C(2) C(3) 112.7(6) 1_555 1_555 yes
C(1) C(2) H(3) 108.8 1_555 1_555 no
C(1) C(2) H(4) 108.8 1_555 1_555 no
C(3) C(2) H(3) 108.8 1_555 1_555 no
C(3) C(2) H(4) 108.7 1_555 1_555 no
H(3) C(2) H(4) 109.1 1_555 1_555 no
O(1) C(3) C(2) 107.7(6) 1_555 1_555 yes
O(1) C(3) C(4) 110.2(5) 1_555 1_555 yes
O(1) C(3) H(5) 109.6 1_555 1_555 no
C(2) C(3) C(4) 110.6(5) 1_555 1_555 yes
C(2) C(3) H(5) 110.1 1_555 1_555 no
C(4) C(3) H(5) 108.7 1_555 1_555 no
C(3) C(4) C(5) 114.5(6) 1_555 1_555 yes
C(3) C(4) H(6) 108.7 1_555 1_555 no
C(3) C(4) H(7) 108.6 1_555 1_555 no
C(5) C(4) H(6) 107.5 1_555 1_555 no
C(5) C(4) H(7) 108.0 1_555 1_555 no
H(6) C(4) H(7) 109.5 1_555 1_555 no
C(4) C(5) C(6) 110.6(6) 1_555 1_555 yes
C(4) C(5) C(10) 111.7(6) 1_555 1_555 yes
C(4) C(5) H(8) 107.5 1_555 1_555 no
C(6) C(5) C(10) 113.0(5) 1_555 1_555 yes
C(6) C(5) H(8) 106.6 1_555 1_555 no
C(10) C(5) H(8) 107.1 1_555 1_555 no
C(5) C(6) C(7) 112.1(6) 1_555 1_555 yes
C(5) C(6) H(9) 110.0 1_555 1_555 no
C(5) C(6) H(10) 108.9 1_555 1_555 no
C(7) C(6) H(9) 108.7 1_555 1_555 no
C(7) C(6) H(10) 107.8 1_555 1_555 no
H(9) C(6) H(10) 109.3 1_555 1_555 no
C(6) C(7) C(8) 112.8(6) 1_555 1_555 yes
C(6) C(7) H(11) 108.8 1_555 1_555 no
C(6) C(7) H(12) 108.6 1_555 1_555 no
C(8) C(7) H(11) 108.6 1_555 1_555 no
C(8) C(7) H(12) 108.5 1_555 1_555 no
H(11) C(7) H(12) 109.5 1_555 1_555 no
C(7) C(8) C(9) 110.7(4) 1_555 1_555 yes
C(7) C(8) C(14) 112.2(5) 1_555 1_555 yes
C(7) C(8) H(13) 108.1 1_555 1_555 no
C(9) C(8) C(14) 109.4(5) 1_555 1_555 yes
C(9) C(8) H(13) 108.2 1_555 1_555 no
C(14) C(8) H(13) 108.2 1_555 1_555 no
C(8) C(9) C(10) 112.0(5) 1_555 1_555 yes
C(8) C(9) C(11) 111.7(4) 1_555 1_555 yes
C(8) C(9) H(14) 106.0 1_555 1_555 no
C(10) C(9) C(11) 113.9(5) 1_555 1_555 yes
C(10) C(9) H(14) 106.4 1_555 1_555 no
C(11) C(9) H(14) 106.3 1_555 1_555 no
C(1) C(10) C(5) 108.1(5) 1_555 1_555 yes
C(1) C(10) C(9) 113.0(5) 1_555 1_555 yes
C(1) C(10) C(19) 105.9(5) 1_555 1_555 yes
C(5) C(10) C(9) 109.4(5) 1_555 1_555 yes
C(5) C(10) C(19) 109.2(6) 1_555 1_555 yes
C(9) C(10) C(19) 111.2(5) 1_555 1_555 yes
C(9) C(11) C(12) 113.1(5) 1_555 1_555 yes
C(9) C(11) H(15) 109.2 1_555 1_555 no
C(9) C(11) H(16) 108.6 1_555 1_555 no
C(12) C(11) H(15) 108.7 1_555 1_555 no
C(12) C(11) H(16) 107.9 1_555 1_555 no
H(15) C(11) H(16) 109.3 1_555 1_555 no
O(2) C(12) C(11) 109.6(5) 1_555 1_555 yes
O(2) C(12) C(13) 111.1(5) 1_555 1_555 yes
O(2) C(12) H(17) 108.6 1_555 1_555 no
C(11) C(12) C(13) 111.3(5) 1_555 1_555 yes
C(11) C(12) H(17) 107.8 1_555 1_555 no
C(13) C(12) H(17) 108.3 1_555 1_555 no
C(12) C(13) C(14) 107.7(4) 1_555 1_555 yes
C(12) C(13) C(17) 117.7(5) 1_555 1_555 yes
C(12) C(13) C(18) 109.2(5) 1_555 1_555 yes
C(14) C(13) C(17) 99.8(5) 1_555 1_555 yes
C(14) C(13) C(18) 112.8(5) 1_555 1_555 yes
C(17) C(13) C(18) 109.4(4) 1_555 1_555 yes
C(8) C(14) C(13) 114.6(5) 1_555 1_555 yes
C(8) C(14) C(15) 117.3(5) 1_555 1_555 yes
C(8) C(14) H(18) 105.7 1_555 1_555 no
C(13) C(14) C(15) 104.4(4) 1_555 1_555 yes
C(13) C(14) H(18) 106.9 1_555 1_555 no
C(15) C(14) H(18) 107.4 1_555 1_555 no
C(14) C(15) C(16) 103.9(5) 1_555 1_555 yes
C(14) C(15) H(19) 110.8 1_555 1_555 no
C(14) C(15) H(20) 110.7 1_555 1_555 no
C(16) C(15) H(19) 111.1 1_555 1_555 no
C(16) C(15) H(20) 110.8 1_555 1_555 no
H(19) C(15) H(20) 109.5 1_555 1_555 no
C(15) C(16) C(17) 107.5(5) 1_555 1_555 yes
C(15) C(16) H(21) 110.8 1_555 1_555 no
C(15) C(16) H(22) 111.0 1_555 1_555 no
C(17) C(16) H(21) 108.9 1_555 1_555 no
C(17) C(16) H(22) 108.7 1_555 1_555 no
H(21) C(16) H(22) 109.8 1_555 1_555 no
C(13) C(17) C(16) 101.6(5) 1_555 1_555 yes
C(13) C(17) C(20) 120.4(5) 1_555 1_555 yes
C(13) C(17) H(23) 107.4 1_555 1_555 no
C(16) C(17) C(20) 112.8(5) 1_555 1_555 yes
C(16) C(17) H(23) 106.7 1_555 1_555 no
C(20) C(17) H(23) 107.1 1_555 1_555 no
C(13) C(18) H(24) 110.1 1_555 1_555 no
C(13) C(18) H(25) 109.7 1_555 1_555 no
C(13) C(18) H(26) 110.5 1_555 1_555 no
H(24) C(18) H(25) 108.6 1_555 1_555 no
H(24) C(18) H(26) 109.3 1_555 1_555 no
H(25) C(18) H(26) 108.6 1_555 1_555 no
C(10) C(19) H(27) 109.7 1_555 1_555 no
C(10) C(19) H(28) 109.5 1_555 1_555 no
C(10) C(19) H(29) 109.1 1_555 1_555 no
H(27) C(19) H(28) 110.3 1_555 1_555 no
H(27) C(19) H(29) 108.8 1_555 1_555 no
H(28) C(19) H(29) 109.5 1_555 1_555 no
C(17) C(20) C(21) 112.7(5) 1_555 1_555 yes
C(17) C(20) C(22) 109.2(5) 1_555 1_555 yes
C(17) C(20) H(30) 108.0 1_555 1_555 no
C(21) C(20) C(22) 111.1(6) 1_555 1_555 yes
C(21) C(20) H(30) 108.3 1_555 1_555 no
C(22) C(20) H(30) 107.4 1_555 1_555 no
C(20) C(21) H(31) 109.0 1_555 1_555 no
C(20) C(21) H(32) 108.4 1_555 1_555 no
C(20) C(21) H(33) 109.9 1_555 1_555 no
H(31) C(21) H(32) 108.5 1_555 1_555 no
H(31) C(21) H(33) 111.0 1_555 1_555 no
H(32) C(21) H(33) 110.0 1_555 1_555 no
C(20) C(22) C(23) 114.5(6) 1_555 1_555 yes
C(20) C(22) H(34) 108.2 1_555 1_555 no
C(20) C(22) H(35) 109.6 1_555 1_555 no
C(23) C(22) H(34) 106.9 1_555 1_555 no
C(23) C(22) H(35) 107.6 1_555 1_555 no
H(34) C(22) H(35) 110.0 1_555 1_555 no
C(22) C(23) C(24) 112.6(6) 1_555 1_555 yes
C(22) C(23) H(36) 110.0 1_555 1_555 no
C(22) C(23) H(37) 109.6 1_555 1_555 no
C(24) C(23) H(36) 107.5 1_555 1_555 no
C(24) C(23) H(37) 108.5 1_555 1_555 no
H(36) C(23) H(37) 108.6 1_555 1_555 no
O(3) C(24) O(4) 124.7(6) 1_555 1_555 yes
O(3) C(24) C(23) 124.6(6) 1_555 1_555 yes
O(4) C(24) C(23) 110.7(6) 1_555 1_555 yes
C(26) C(25) H(41) 112.0 1_555 1_555 no
C(26) C(25) H(42) 112.0 1_555 1_555 no
C(26) C(25) H(43) 110.7 1_555 1_555 no
H(41) C(25) H(42) 106.5 1_555 1_555 no
H(41) C(25) H(43) 107.8 1_555 1_555 no
H(42) C(25) H(43) 107.6 1_555 1_555 no
O(5) C(26) C(25) 110.8(6) 1_555 1_555 yes
O(5) C(26) C(27) 108.2(5) 1_555 1_555 yes
O(5) C(26) H(44) 109.2 1_555 1_555 no
C(25) C(26) C(27) 113.9(6) 1_555 1_555 yes
C(25) C(26) H(44) 106.7 1_555 1_555 no
C(27) C(26) H(44) 107.9 1_555 1_555 no
C(26) C(27) C(28) 111.5(6) 1_555 1_555 yes
C(26) C(27) C(29) 111.7(6) 1_555 1_555 yes
C(26) C(27) H(45) 107.3 1_555 1_555 no
C(28) C(27) C(29) 110.5(6) 1_555 1_555 yes
C(28) C(27) H(45) 107.6 1_555 1_555 no
C(29) C(27) H(45) 108.2 1_555 1_555 no
C(27) C(28) H(46) 110.8 1_555 1_555 no
C(27) C(28) H(47) 108.9 1_555 1_555 no
C(27) C(28) H(48) 110.8 1_555 1_555 no
H(46) C(28) H(47) 108.8 1_555 1_555 no
H(46) C(28) H(48) 109.0 1_555 1_555 no
H(47) C(28) H(48) 108.5 1_555 1_555 no
C(27) C(29) C(30) 114.5(6) 1_555 1_555 yes
C(27) C(29) H(49) 106.3 1_555 1_555 no
C(27) C(29) H(50) 108.7 1_555 1_555 no
C(30) C(29) H(49) 107.8 1_555 1_555 no
C(30) C(29) H(50) 108.9 1_555 1_555 no
H(49) C(29) H(50) 110.5 1_555 1_555 no
C(29) C(30) H(51) 110.6 1_555 1_555 no
C(29) C(30) H(52) 110.3 1_555 1_555 no
C(29) C(30) H(53) 108.5 1_555 1_555 no
H(51) C(30) H(52) 110.3 1_555 1_555 no
H(51) C(30) H(53) 108.2 1_555 1_555 no
H(52) C(30) H(53) 108.8 1_555 1_555 no

loop_
_geom_bond_atom_site_label_1
_geom_bond_atom_site_label_2
_geom_bond_distance
_geom_bond_publ_flag
O(1) C(3) 1.439(7) yes
O(1) H(38) 0.746 no
O(2) C(12) 1.427(7) yes
O(2) H(39) 0.851 no
O(3) C(24) 1.184(7) yes
O(4) C(24) 1.317(7) yes
O(4) H(40) 1.015 no
O(5) C(26) 1.433(7) yes
O(5) H(54) 0.711 no
C(1) C(2) 1.513(8) yes
C(1) C(10) 1.541(9) yes
C(1) H(1) 0.946 no
C(1) H(2) 0.950 no
C(2) C(3) 1.50(1) yes
C(2) H(3) 0.953 no
C(2) H(4) 0.952 no
C(3) C(4) 1.520(9) yes
C(3) H(5) 0.953 no
C(4) C(5) 1.536(8) yes
C(4) H(6) 0.952 no
C(4) H(7) 0.948 no
C(5) C(6) 1.514(9) yes
C(5) C(10) 1.555(10) yes
C(5) H(8) 0.946 no
C(6) C(7) 1.540(8) yes
C(6) H(9) 0.944 no
C(6) H(10) 0.958 no
C(7) C(8) 1.526(9) yes
C(7) H(11) 0.948 no
C(7) H(12) 0.951 no
C(8) C(9) 1.554(8) yes
C(8) C(14) 1.519(8) yes
C(8) H(13) 0.950 no
C(9) C(10) 1.554(7) yes
C(9) C(11) 1.533(9) yes
C(9) H(14) 0.951 no
C(10) C(19) 1.545(8) yes
C(11) C(12) 1.544(7) yes
C(11) H(15) 0.946 no
C(11) H(16) 0.956 no
C(12) C(13) 1.535(8) yes
C(12) H(17) 0.943 no
C(13) C(14) 1.531(8) yes
C(13) C(17) 1.571(8) yes
C(13) C(18) 1.528(8) yes
C(14) C(15) 1.527(9) yes
C(14) H(18) 0.953 no
C(15) C(16) 1.531(9) yes
C(15) H(19) 0.948 no
C(15) H(20) 0.952 no
C(16) C(17) 1.563(9) yes
C(16) H(21) 0.948 no
C(16) H(22) 0.948 no
C(17) C(20) 1.532(8) yes
C(17) H(23) 0.946 no
C(18) H(24) 0.951 no
C(18) H(25) 0.959 no
C(18) H(26) 0.951 no
C(19) H(27) 0.949 no
C(19) H(28) 0.942 no
C(19) H(29) 0.959 no
C(20) C(21) 1.54(1) yes
C(20) C(22) 1.534(8) yes
C(20) H(30) 0.951 no
C(21) H(31) 0.950 no
C(21) H(32) 0.962 no
C(21) H(33) 0.932 no
C(22) C(23) 1.526(8) yes
C(22) H(34) 0.954 no
C(22) H(35) 0.940 no
C(23) C(24) 1.509(8) yes
C(23) H(36) 0.957 no
C(23) H(37) 0.953 no
C(25) C(26) 1.521(9) yes
C(25) H(41) 0.967 no
C(25) H(42) 0.970 no
C(25) H(43) 0.953 no
C(26) C(27) 1.515(9) yes
C(26) H(44) 0.985 no
C(27) C(28) 1.512(9) yes
C(27) C(29) 1.526(9) yes
C(27) H(45) 0.978 no
C(28) H(46) 0.951 no
C(28) H(47) 0.957 no
C(28) H(48) 0.955 no
C(29) C(30) 1.528(9) yes
C(29) H(49) 0.955 no
C(29) H(50) 0.933 no
C(30) H(51) 0.949 no
C(30) H(52) 0.941 no
C(30) H(53) 0.966 no

loop_
_geom_contact_atom_site_label_1
_geom_contact_atom_site_label_2
_geom_contact_distance
_geom_contact_site_symmetry_2
O(1) O(4) 2.581(6) 1_454
O(1) O(5) 2.758(7) 2_343
O(1) C(24) 3.399(7) 1_454
O(1) O(3) 3.466(6) 1_454
O(2) O(3) 2.818(7) 2_454
O(2) O(5) 2.828(6) .
O(2) C(25) 3.395(8) .
O(2) C(26) 3.564(8) .
O(3) C(25) 3.552(9) 2_444
O(3) C(15) 3.575(8) 2_454
O(4) C(26) 3.535(9) 2_454
O(5) C(3) 3.572(9) 2_353
C(2) C(4) 3.499(8) 2_353

loop_
_geom_torsion_atom_site_label_1
_geom_torsion_atom_site_label_2
_geom_torsion_atom_site_label_3
_geom_torsion_atom_site_label_4
_geom_torsion
_geom_torsion_site_symmetry_1
_geom_torsion_site_symmetry_2
_geom_torsion_site_symmetry_3
_geom_torsion_site_symmetry_4
_geom_torsion_publ_flag
O(1) C(3) C(2) C(1) 68.7(6) 1_555 1_555 1_555 1_555 yes
O(1) C(3) C(4) C(5) -67.3(7) 1_555 1_555 1_555 1_555 yes
O(2) C(12) C(11) C(9) 68.3(7) 1_555 1_555 1_555 1_555 yes
O(2) C(12) C(13) C(14) -66.3(6) 1_555 1_555 1_555 1_555 yes
O(2) C(12) C(13) C(17) 45.4(7) 1_555 1_555 1_555 1_555 yes
O(2) C(12) C(13) C(18) 170.9(5) 1_555 1_555 1_555 1_555 yes
O(3) C(24) C(23) C(22) 36.2(10) 1_555 1_555 1_555 1_555 yes
O(4) C(24) C(23) C(22) -143.3(6) 1_555 1_555 1_555 1_555 yes
O(5) C(26) C(27) C(28) 176.2(6) 1_555 1_555 1_555 1_555 yes
O(5) C(26) C(27) C(29) -59.7(8) 1_555 1_555 1_555 1_555 yes
C(1) C(2) C(3) C(4) -51.8(7) 1_555 1_555 1_555 1_555 yes
C(1) C(10) C(5) C(4) 52.4(6) 1_555 1_555 1_555 1_555 yes
C(1) C(10) C(5) C(6) 177.9(5) 1_555 1_555 1_555 1_555 yes
C(1) C(10) C(9) C(8) -175.7(5) 1_555 1_555 1_555 1_555 yes
C(1) C(10) C(9) C(11) 56.3(7) 1_555 1_555 1_555 1_555 yes
C(2) C(1) C(10) C(5) -54.9(7) 1_555 1_555 1_555 1_555 yes
C(2) C(1) C(10) C(9) 66.3(7) 1_555 1_555 1_555 1_555 yes
C(2) C(1) C(10) C(19) -171.8(5) 1_555 1_555 1_555 1_555 yes
C(2) C(3) C(4) C(5) 51.7(7) 1_555 1_555 1_555 1_555 yes
C(3) C(2) C(1) C(10) 56.1(7) 1_555 1_555 1_555 1_555 yes
C(3) C(4) C(5) C(6) 179.8(5) 1_555 1_555 1_555 1_555 yes
C(3) C(4) C(5) C(10) -53.4(7) 1_555 1_555 1_555 1_555 yes
C(4) C(5) C(6) C(7) 72.6(7) 1_555 1_555 1_555 1_555 yes
C(4) C(5) C(10) C(9) -71.0(6) 1_555 1_555 1_555 1_555 yes
C(4) C(5) C(10) C(19) 167.1(5) 1_555 1_555 1_555 1_555 yes
C(5) C(6) C(7) C(8) 52.9(7) 1_555 1_555 1_555 1_555 yes
C(5) C(10) C(9) C(8) -55.3(6) 1_555 1_555 1_555 1_555 yes
C(5) C(10) C(9) C(11) 176.7(5) 1_555 1_555 1_555 1_555 yes
C(6) C(5) C(10) C(9) 54.5(7) 1_555 1_555 1_555 1_555 yes
C(6) C(5) C(10) C(19) -67.4(7) 1_555 1_555 1_555 1_555 yes
C(6) C(7) C(8) C(9) -53.5(7) 1_555 1_555 1_555 1_555 yes
C(6) C(7) C(8) C(14) -176.0(5) 1_555 1_555 1_555 1_555 yes
C(7) C(6) C(5) C(10) -53.4(7) 1_555 1_555 1_555 1_555 yes
C(7) C(8) C(9) C(10) 55.6(7) 1_555 1_555 1_555 1_555 yes
C(7) C(8) C(9) C(11) -175.3(6) 1_555 1_555 1_555 1_555 yes
C(7) C(8) C(14) C(13) -179.5(5) 1_555 1_555 1_555 1_555 yes
C(7) C(8) C(14) C(15) -56.6(7) 1_555 1_555 1_555 1_555 yes
C(8) C(9) C(10) C(19) 65.4(7) 1_555 1_555 1_555 1_555 yes
C(8) C(9) C(11) C(12) 51.7(7) 1_555 1_555 1_555 1_555 yes
C(8) C(14) C(13) C(12) -59.7(6) 1_555 1_555 1_555 1_555 yes
C(8) C(14) C(13) C(17) 176.9(5) 1_555 1_555 1_555 1_555 yes
C(8) C(14) C(13) C(18) 60.9(6) 1_555 1_555 1_555 1_555 yes
C(8) C(14) C(15) C(16) -161.1(5) 1_555 1_555 1_555 1_555 yes
C(9) C(8) C(14) C(13) 57.2(7) 1_555 1_555 1_555 1_555 yes
C(9) C(8) C(14) C(15) -179.8(5) 1_555 1_555 1_555 1_555 yes
C(9) C(11) C(12) C(13) -55.0(7) 1_555 1_555 1_555 1_555 yes
C(10) C(9) C(8) C(14) 179.7(5) 1_555 1_555 1_555 1_555 yes
C(10) C(9) C(11) C(12) 179.8(5) 1_555 1_555 1_555 1_555 yes
C(11) C(9) C(8) C(14) -51.2(6) 1_555 1_555 1_555 1_555 yes
C(11) C(9) C(10) C(19) -62.6(7) 1_555 1_555 1_555 1_555 yes
C(11) C(12) C(13) C(14) 56.2(6) 1_555 1_555 1_555 1_555 yes
C(11) C(12) C(13) C(17) 167.9(5) 1_555 1_555 1_555 1_555 yes
C(11) C(12) C(13) C(18) -66.6(6) 1_555 1_555 1_555 1_555 yes
C(12) C(13) C(14) C(15) 170.7(5) 1_555 1_555 1_555 1_555 yes
C(12) C(13) C(17) C(16) -158.0(5) 1_555 1_555 1_555 1_555 yes
C(12) C(13) C(17) C(20) 76.5(7) 1_555 1_555 1_555 1_555 yes
C(13) C(14) C(15) C(16) -33.1(6) 1_555 1_555 1_555 1_555 yes
C(13) C(17) C(16) C(15) 22.9(7) 1_555 1_555 1_555 1_555 yes
C(13) C(17) C(20) C(21) -61.7(7) 1_555 1_555 1_555 1_555 yes
C(13) C(17) C(20) C(22) 174.4(5) 1_555 1_555 1_555 1_555 yes
C(14) C(13) C(17) C(16) -42.0(5) 1_555 1_555 1_555 1_555 yes
C(14) C(13) C(17) C(20) -167.4(5) 1_555 1_555 1_555 1_555 yes
C(14) C(15) C(16) C(17) 5.5(7) 1_555 1_555 1_555 1_555 yes
C(15) C(14) C(13) C(17) 47.2(6) 1_555 1_555 1_555 1_555 yes
C(15) C(14) C(13) C(18) -68.7(6) 1_555 1_555 1_555 1_555 yes
C(15) C(16) C(17) C(20) 153.2(5) 1_555 1_555 1_555 1_555 yes
C(16) C(17) C(13) C(18) 76.5(6) 1_555 1_555 1_555 1_555 yes
C(16) C(17) C(20) C(21) 178.3(6) 1_555 1_555 1_555 1_555 yes
C(16) C(17) C(20) C(22) 54.3(7) 1_555 1_555 1_555 1_555 yes
C(17) C(20) C(22) C(23) -177.1(5) 1_555 1_555 1_555 1_555 yes
C(18) C(13) C(17) C(20) -48.9(8) 1_555 1_555 1_555 1_555 yes
C(20) C(22) C(23) C(24) 161.9(6) 1_555 1_555 1_555 1_555 yes
C(21) C(20) C(22) C(23) 58.1(7) 1_555 1_555 1_555 1_555 yes
C(25) C(26) C(27) C(28) 52.6(9) 1_555 1_555 1_555 1_555 yes
C(25) C(26) C(27) C(29) 176.7(6) 1_555 1_555 1_555 1_555 yes
C(26) C(27) C(29) C(30) 174.0(6) 1_555 1_555 1_555 1_555 yes
C(28) C(27) C(29) C(30) -61.3(8) 1_555 1_555 1_555 1_555 yes
